data_7155381
loop_
_publ_author_name
'Rold\'an, Steven'
'Cardona, Adri\`a'
'Conesa, Laura'
'Murga, Juan'
'Falomir, Eva'
'Carda, Miguel'
'Marco, J. Alberto'

_publ_section_title
;
 Synthesis and biological evaluation of simplified pironetin analogues
 with modifications in the side chain and the lactone ring.
;
_journal_issue 1
_journal_name_full 'Organic &amp; biomolecular chemistry'
_journal_page_first 220
_journal_page_last 232
_journal_paper_doi 10.1039/c6ob01585a
_journal_volume 15
_journal_year 2016
_chemical_absolute_configuration ad
_chemical_formula_moiety 'C12 H24 O2'
_chemical_formula_sum 'C12 H24 O2'
_chemical_formula_weight 200.31
_chemical_name_systematic (3S,4S,5S)-2,4,6,6-tetramethyloct-7-ene-3,5-diol
_space_group_crystal_system orthorhombic
_space_group_IT_number 19
_space_group_name_Hall 'P 2ac 2ab'
_space_group_name_H-M_alt 'P 21 21 21'
_symmetry_space_group_name_Hall 'P 2ac 2ab'
_symmetry_space_group_name_H-M 'P 21 21 21'
_atom_sites_solution_hydrogens mixed
_audit_creation_date 2015-10-05
_audit_creation_method
;
Olex2 1.2
(compiled 2015.09.30 svn.r3233 for OlexSys, GUI svn.r5103)
;
_audit_update_record
;
2015-10-15 deposited with the CCDC.
2016-11-22 downloaded from the CCDC.
;
_cell_angle_alpha 90
_cell_angle_beta 90
_cell_angle_gamma 90
_cell_formula_units_Z 4
_cell_length_a 6.35866(12)
_cell_length_b 9.99503(17)
_cell_length_c 20.4733(3)
_cell_measurement_reflns_used 6950
_cell_measurement_temperature 293(2)
_cell_measurement_theta_max 72.0000
_cell_measurement_theta_min 4.2650
_cell_volume 1301.18(4)
_computing_cell_refinement
;
CrysAlisPro, Agilent Technologies,
Version 1.171.37.31 (release 14-01-2014 CrysAlis171 .NET)
(compiled Jan 14 2014,18:38:05)
;
_computing_data_collection
;
CrysAlisPro, Agilent Technologies,
Version 1.171.37.31 (release 14-01-2014 CrysAlis171 .NET)
(compiled Jan 14 2014,18:38:05)
;
_computing_data_reduction
;
CrysAlisPro, Agilent Technologies,
Version 1.171.37.31 (release 14-01-2014 CrysAlis171 .NET)
(compiled Jan 14 2014,18:38:05)
;
_computing_molecular_graphics 'Olex2 (Dolomanov et al., 2009)'
_computing_publication_material 'Olex2 (Dolomanov et al., 2009)'
_computing_structure_refinement 'ShelXL (Sheldrick, 2015)'
_diffrn_ambient_temperature 293(2)
_diffrn_detector 'CCD plate'
_diffrn_detector_area_resol_mean 10.4051
_diffrn_detector_type Atlas
_diffrn_measured_fraction_theta_full 1.000
_diffrn_measured_fraction_theta_max 0.995
_diffrn_measurement_details
;
#__ type_ start__ end____ width___ exp.time_
  1 omega -122.00   20.00   0.4000    1.0000
omega____ theta____ kappa____ phi______ frames
    -      -37.7307  -19.0000 -180.0000 355

#__ type_ start__ end____ width___ exp.time_
  2 omega   57.00  129.00   0.4000    1.0000
omega____ theta____ kappa____ phi______ frames
    -       37.7307  178.0000    0.0000 180

#__ type_ start__ end____ width___ exp.time_
  3 omega   26.00   90.00   0.4000    5.0000
omega____ theta____ kappa____ phi______ frames
    -      106.7524  -30.0000   60.0000 160

#__ type_ start__ end____ width___ exp.time_
  4 omega   26.00   90.00   0.4000    5.0000
omega____ theta____ kappa____ phi______ frames
    -      106.7524  -30.0000  120.0000 160

#__ type_ start__ end____ width___ exp.time_
  5 omega   28.00  140.00   0.4000    5.0000
omega____ theta____ kappa____ phi______ frames
    -      106.7524  -61.0000  -30.0000 280

#__ type_ start__ end____ width___ exp.time_
  6 omega   25.00  115.00   0.4000    5.0000
omega____ theta____ kappa____ phi______ frames
    -      106.7524 -111.0000  -30.0000 225

#__ type_ start__ end____ width___ exp.time_
  7 omega   26.00   90.00   0.4000    5.0000
omega____ theta____ kappa____ phi______ frames
    -      106.7524  -30.0000  -30.0000 160

#__ type_ start__ end____ width___ exp.time_
  8 omega   20.00  108.00   0.4000    5.0000
omega____ theta____ kappa____ phi______ frames
    -      106.7524  -94.0000    0.0000 220

#__ type_ start__ end____ width___ exp.time_
  9 omega -116.00   -6.00   0.4000    1.0000
omega____ theta____ kappa____ phi______ frames
    -      -37.7307  -57.0000   90.0000 275

#__ type_ start__ end____ width___ exp.time_
 10 omega -116.00   -6.00   0.4000    1.0000
omega____ theta____ kappa____ phi______ frames
    -      -37.7307  -57.0000  -30.0000 275

#__ type_ start__ end____ width___ exp.time_
 11 omega   26.00  178.00   0.4000    5.0000
omega____ theta____ kappa____ phi______ frames
    -      106.7524   15.0000  150.0000 380

#__ type_ start__ end____ width___ exp.time_
 12 omega   26.00  178.00   0.4000    5.0000
omega____ theta____ kappa____ phi______ frames
    -      106.7524   15.0000  -60.0000 380

#__ type_ start__ end____ width___ exp.time_
 13 omega   20.00  108.00   0.4000    5.0000
omega____ theta____ kappa____ phi______ frames
    -      106.7524  -94.0000  150.0000 220

#__ type_ start__ end____ width___ exp.time_
 14 omega   71.00  177.00   0.4000    5.0000
omega____ theta____ kappa____ phi______ frames
    -      106.7524   77.0000    0.0000 265

#__ type_ start__ end____ width___ exp.time_
 15 omega  -49.00   41.00   0.4000    1.0000
omega____ theta____ kappa____ phi______ frames
    -      -37.7307   37.0000    0.0000 225

#__ type_ start__ end____ width___ exp.time_
 16 omega   57.00  129.00   0.4000    1.0000
omega____ theta____ kappa____ phi______ frames
    -       37.7307  178.0000 -180.0000 180

#__ type_ start__ end____ width___ exp.time_
 17 omega  100.00  178.00   0.4000    5.0000
omega____ theta____ kappa____ phi______ frames
    -      106.7524  111.0000   30.0000 195

#__ type_ start__ end____ width___ exp.time_
 18 omega   76.00  128.00   0.4000    5.0000
omega____ theta____ kappa____ phi______ frames
    -      106.7524   45.0000  -30.0000 130
;
_diffrn_measurement_device 'four-circle diffractometer'
_diffrn_measurement_device_type 'SuperNova, Dual, Cu at zero, Atlas'
_diffrn_measurement_method '\w scans'
_diffrn_orient_matrix_UB_11 0.0201607000
_diffrn_orient_matrix_UB_12 0.1533981000
_diffrn_orient_matrix_UB_13 -0.0038663000
_diffrn_orient_matrix_UB_21 -0.0541116000
_diffrn_orient_matrix_UB_22 0.0106300000
_diffrn_orient_matrix_UB_23 0.0731718000
_diffrn_orient_matrix_UB_31 0.2352880000
_diffrn_orient_matrix_UB_32 -0.0106223000
_diffrn_orient_matrix_UB_33 0.0171308000
_diffrn_radiation_monochromator mirror
_diffrn_radiation_probe x-ray
_diffrn_radiation_type CuK\a
_diffrn_radiation_wavelength 1.54184
_diffrn_reflns_av_R_equivalents 0.0280
_diffrn_reflns_av_unetI/netI 0.0163
_diffrn_reflns_Laue_measured_fraction_full 1.000
_diffrn_reflns_Laue_measured_fraction_max 0.995
_diffrn_reflns_limit_h_max 7
_diffrn_reflns_limit_h_min -6
_diffrn_reflns_limit_k_max 12
_diffrn_reflns_limit_k_min -12
_diffrn_reflns_limit_l_max 25
_diffrn_reflns_limit_l_min -25
_diffrn_reflns_number 11965
_diffrn_reflns_point_group_measured_fraction_full 1.000
_diffrn_reflns_point_group_measured_fraction_max 0.993
_diffrn_reflns_theta_full 67.684
_diffrn_reflns_theta_max 71.955
_diffrn_reflns_theta_min 4.319
_diffrn_source 'sealed X-ray tube'
_diffrn_source_type 'SuperNova (Cu) X-ray Source'
_exptl_absorpt_coefficient_mu 0.523
_exptl_absorpt_correction_T_max 0.992
_exptl_absorpt_correction_T_min 0.979
_exptl_absorpt_correction_type gaussian
_exptl_absorpt_process_details
;
CrysAlisPro, Agilent Technologies,
Version 1.171.37.31 (release 14-01-2014 CrysAlis171 .NET)
(compiled Jan 14 2014,18:38:05)
Numerical absorption correction based on gaussian integration over
            a multifaceted crystal model
Empirical absorption correction using spherical harmonics,
 implemented in SCALE3 ABSPACK scaling algorithm.
;
_exptl_crystal_density_diffrn 1.023
_exptl_crystal_F_000 448
_exptl_crystal_size_max 0.3547
_exptl_crystal_size_mid 0.0972
_exptl_crystal_size_min 0.0753
_refine_diff_density_max 0.188
_refine_diff_density_min -0.154
_refine_diff_density_rms 0.037
_refine_ls_abs_structure_details
;
 Flack x determined using 954 quotients [(I+)-(I-)]/[(I+)+(I-)]
 (Parsons, Flack and Wagner, Acta Cryst. B69 (2013) 249-259).
;
_refine_ls_abs_structure_Flack 0.04(8)
_refine_ls_extinction_method none
_refine_ls_goodness_of_fit_ref 1.068
_refine_ls_hydrogen_treatment mixed
_refine_ls_matrix_type full
_refine_ls_number_parameters 137
_refine_ls_number_reflns 2539
_refine_ls_number_restraints 0
_refine_ls_restrained_S_all 1.068
_refine_ls_R_factor_all 0.0469
_refine_ls_R_factor_gt 0.0433
_refine_ls_shift/su_max 0.000
_refine_ls_shift/su_mean 0.000
_refine_ls_structure_factor_coef Fsqd
_refine_ls_weighting_details 'w=1/[\s^2^(Fo^2^)+(0.0885P)^2^+0.0786P] where P=(Fo^2^+2Fc^2^)/3'
_refine_ls_weighting_scheme calc
_refine_ls_wR_factor_gt 0.1218
_refine_ls_wR_factor_ref 0.1282
_reflns_Friedel_coverage 0.695
_reflns_Friedel_fraction_full 1.000
_reflns_Friedel_fraction_max 0.989
_reflns_number_gt 2389
_reflns_number_total 2539
_reflns_threshold_expression 'I > 2\s(I)'
_cod_data_source_file c6ob01585a2.cif
_cod_data_source_block str1705
_cod_depositor_comments 'Adding full bibliography for 7155377--7155385.cif.'
_cod_database_code 7155381
_shelxl_version_number 2014-3
_chemical_oxdiff_formula 'C12 H24 O2'
_shelx_space_group_comment
;
The symmetry employed for this shelxl refinement is uniquely defined
by the following loop, which should always be used as a source of
symmetry information in preference to the above space-group names.
They are only intended as comments.
;
_reflns_odcompleteness_completeness 99.93
_reflns_odcompleteness_iscentric 1
_reflns_odcompleteness_theta 66.97
_olex2_refinement_description
;
1. Fixed Uiso
 At 1.2 times of:
  All C(H) groups, All C(H,H) groups
 At 1.5 times of:
  All C(H,H,H) groups, All O(H) groups
2.a Ternary CH refined with riding coordinates:
 C5(H5), C4(H4), C7(H7), C2(H2A)
2.b Aromatic/amide H refined with riding coordinates:
 C11(H11)
2.c X=CH2 refined with riding coordinates:
 C12(H12A,H12B)
2.d Idealised Me refined as rotating group:
 C10(H10A,H10B,H10C), C9(H9A,H9B,H9C), C6(H6A,H6B,H6C), C1(H1A,H1B,H1C),
 C3(H3A,H3B,H3C)
2.e Idealised tetrahedral OH refined as rotating group:
 O2(H2)
;
_olex2_submission_special_instructions 'No special instructions were received'

loop_
_space_group_symop_operation_xyz
'x, y, z'
'-x+1/2, -y, z+1/2'
'x+1/2, -y+1/2, -z'
'-x, y+1/2, -z+1/2'

loop_
_atom_site_label
_atom_site_type_symbol
_atom_site_fract_x
_atom_site_fract_y
_atom_site_fract_z
_atom_site_U_iso_or_equiv
_atom_site_adp_type
_atom_site_occupancy
_atom_site_site_symmetry_order
_atom_site_calc_flag
_atom_site_refinement_flags_posn
O2 O 0.7173(2) 0.14298(13) 0.06206(6) 0.0435(3) Uani 1 1 d .
H2 H 0.8012 0.1346 0.0319 0.065 Uiso 1 1 calc GR
O1 O 0.5149(2) 0.36470(14) 0.03408(7) 0.0468(4) Uani 1 1 d .
C5 C 0.8040(3) 0.36555(18) 0.11125(8) 0.0398(4) Uani 1 1 d .
H5 H 0.7050 0.3959 0.1448 0.048 Uiso 1 1 calc R
C4 C 0.7233(3) 0.41537(17) 0.04517(8) 0.0386(4) Uani 1 1 d .
H4 H 0.8154 0.3791 0.0111 0.046 Uiso 1 1 calc R
C8 C 0.7229(3) 0.1504(2) 0.17938(9) 0.0467(4) Uani 1 1 d .
C7 C 0.8183(3) 0.20987(18) 0.11590(8) 0.0401(4) Uani 1 1 d .
H7 H 0.9676 0.1856 0.1149 0.048 Uiso 1 1 calc R
C2 C 0.7156(4) 0.56737(18) 0.03702(10) 0.0492(5) Uani 1 1 d .
H2A H 0.8599 0.6007 0.0415 0.059 Uiso 1 1 calc R
C11 C 0.8282(4) 0.2130(3) 0.23775(10) 0.0612(6) Uani 1 1 d .
H11 H 0.9740 0.2064 0.2389 0.073 Uiso 1 1 calc R
C10 C 0.7742(6) 0.0004(3) 0.18107(13) 0.0742(8) Uani 1 1 d .
H10A H 0.7160 -0.0423 0.1431 0.111 Uiso 1 1 calc GR
H10B H 0.7147 -0.0388 0.2197 0.111 Uiso 1 1 calc GR
H10C H 0.9240 -0.0117 0.1815 0.111 Uiso 1 1 calc GR
C9 C 0.4853(4) 0.1692(3) 0.18071(11) 0.0601(6) Uani 1 1 d .
H9A H 0.4528 0.2630 0.1792 0.090 Uiso 1 1 calc GR
H9B H 0.4294 0.1313 0.2201 0.090 Uiso 1 1 calc GR
H9C H 0.4238 0.1253 0.1436 0.090 Uiso 1 1 calc GR
C12 C 0.7435(6) 0.2741(3) 0.28610(12) 0.0842(9) Uani 1 1 d .
H12A H 0.5982 0.2841 0.2879 0.101 Uiso 1 1 calc R
H12B H 0.8273 0.3084 0.3193 0.101 Uiso 1 1 calc R
C6 C 1.0199(4) 0.4254(3) 0.12737(12) 0.0640(6) Uani 1 1 d .
H6A H 1.1173 0.4041 0.0931 0.096 Uiso 1 1 calc GR
H6B H 1.0698 0.3888 0.1679 0.096 Uiso 1 1 calc GR
H6C H 1.0077 0.5208 0.1313 0.096 Uiso 1 1 calc GR
C1 C 0.5839(5) 0.6356(2) 0.08931(14) 0.0724(7) Uani 1 1 d .
H1A H 0.4422 0.6026 0.0874 0.109 Uiso 1 1 calc GR
H1B H 0.5839 0.7305 0.0820 0.109 Uiso 1 1 calc GR
H1C H 0.6423 0.6168 0.1316 0.109 Uiso 1 1 calc GR
C3 C 0.6398(5) 0.6050(2) -0.03104(13) 0.0700(7) Uani 1 1 d .
H3A H 0.7142 0.5529 -0.0630 0.105 Uiso 1 1 calc GR
H3B H 0.6656 0.6983 -0.0386 0.105 Uiso 1 1 calc GR
H3C H 0.4918 0.5874 -0.0345 0.105 Uiso 1 1 calc GR
H1 H 0.526(6) 0.278(4) 0.0427(13) 0.074(8) Uiso 1 1 d .

loop_
_atom_site_aniso_label
_atom_site_aniso_U_11
_atom_site_aniso_U_22
_atom_site_aniso_U_33
_atom_site_aniso_U_23
_atom_site_aniso_U_13
_atom_site_aniso_U_12
O2 0.0503(7) 0.0426(6) 0.0377(6) -0.0042(5) 0.0018(5) -0.0013(6)
O1 0.0466(8) 0.0427(7) 0.0512(7) 0.0013(6) -0.0116(6) -0.0047(6)
C5 0.0375(9) 0.0464(9) 0.0355(8) -0.0057(7) 0.0001(7) -0.0033(8)
C4 0.0396(9) 0.0399(8) 0.0362(8) -0.0044(6) 0.0041(7) -0.0016(7)
C8 0.0500(10) 0.0525(10) 0.0375(8) 0.0038(7) 0.0021(8) 0.0036(9)
C7 0.0359(9) 0.0496(9) 0.0349(8) -0.0020(7) 0.0006(7) 0.0031(8)
C2 0.0549(11) 0.0398(9) 0.0528(10) -0.0016(8) 0.0037(10) -0.0059(8)
C11 0.0624(13) 0.0837(15) 0.0376(10) 0.0083(10) -0.0050(9) -0.0093(12)
C10 0.103(2) 0.0589(13) 0.0608(13) 0.0159(10) 0.0064(15) 0.0115(14)
C9 0.0479(12) 0.0805(15) 0.0519(10) 0.0078(10) 0.0082(10) -0.0105(11)
C12 0.110(2) 0.095(2) 0.0480(12) -0.0062(12) 0.0076(14) -0.0292(19)
C6 0.0527(13) 0.0710(14) 0.0681(14) 0.0030(11) -0.0147(11) -0.0178(11)
C1 0.091(2) 0.0472(11) 0.0787(16) -0.0117(12) 0.0127(15) 0.0099(13)
C3 0.099(2) 0.0467(10) 0.0639(13) 0.0126(10) -0.0032(13) -0.0040(12)

loop_
_atom_type_symbol
_atom_type_description
_atom_type_scat_dispersion_real
_atom_type_scat_dispersion_imag
_atom_type_scat_source
C C 0.0181 0.0091 'International Tables Vol C Tables 4.2.6.8 and 6.1.1.4'
H H 0.0000 0.0000 'International Tables Vol C Tables 4.2.6.8 and 6.1.1.4'
O O 0.0492 0.0322 'International Tables Vol C Tables 4.2.6.8 and 6.1.1.4'

loop_
_exptl_crystal_face_index_h
_exptl_crystal_face_index_k
_exptl_crystal_face_index_l
_exptl_crystal_face_perp_dist
_exptl_oxdiff_crystal_face_indexfrac_h
_exptl_oxdiff_crystal_face_indexfrac_k
_exptl_oxdiff_crystal_face_indexfrac_l
_exptl_oxdiff_crystal_face_x
_exptl_oxdiff_crystal_face_y
_exptl_oxdiff_crystal_face_z
0 2 13 0.0500 0.0069 1.9962 12.9988 0.2561 0.9720 0.2031
0 -2 -13 0.0472 -0.0069 -1.9962 -12.9988 -0.2561 -0.9720 -0.2031
3 -2 -8 0.1068 2.9958 -2.0004 -8.0007 -0.2155 -0.7688 0.5891
-2 2 10 0.0915 -1.9948 1.9989 10.0000 0.2278 0.8609 -0.3193
0 6 -5 0.0300 0.0000 6.0015 -5.0016 0.9400 -0.3022 -0.1494
0 -6 6 0.0427 0.0004 -6.0018 6.0015 -0.9439 0.3753 0.1667
1 -6 6 0.0435 1.0006 -6.0027 6.0010 -0.9238 0.3212 0.4020
1 6 -4 0.0576 1.0006 6.0003 -4.0022 0.9561 -0.2832 0.1031
-2 5 -6 0.0856 -2.0011 5.0036 -6.0002 0.7504 -0.2776 -0.6268
-4 -3 0 0.1832 -4.0017 -2.9964 0.0031 -0.5403 0.1849 -0.9097
-1 -5 -7 0.0600 -1.0054 -4.9971 -6.9976 -0.7598 -0.5107 -0.3034
1 -6 -6 0.0502 0.9949 -5.9992 -5.9985 -0.8770 -0.5565 0.1951
2 4 -9 0.0540 1.9976 4.0009 -9.0019 0.6888 -0.7243 0.2733

loop_
_geom_angle_atom_site_label_1
_geom_angle_atom_site_label_2
_geom_angle_atom_site_label_3
_geom_angle
C4 C5 C7 113.43(14)
C4 C5 C6 111.32(16)
C6 C5 C7 108.89(17)
O1 C4 C5 109.53(14)
O1 C4 C2 107.68(16)
C2 C4 C5 115.49(15)
C11 C8 C7 109.39(17)
C11 C8 C10 107.0(2)
C11 C8 C9 112.07(19)
C10 C8 C7 108.04(17)
C9 C8 C7 110.81(16)
C9 C8 C10 109.3(2)
O2 C7 C5 112.95(14)
O2 C7 C8 106.80(14)
C8 C7 C5 114.18(15)
C1 C2 C4 112.73(17)
C1 C2 C3 111.1(2)
C3 C2 C4 110.82(16)
C12 C11 C8 128.6(3)

loop_
_geom_bond_atom_site_label_1
_geom_bond_atom_site_label_2
_geom_bond_distance
O2 C7 1.440(2)
O1 C4 1.437(2)
C5 C4 1.530(2)
C5 C7 1.562(3)
C5 C6 1.533(3)
C4 C2 1.529(2)
C8 C7 1.552(2)
C8 C11 1.506(3)
C8 C10 1.535(3)
C8 C9 1.523(3)
C2 C1 1.521(3)
C2 C3 1.522(3)
C11 C12 1.282(4)
